data_2010927
loop_
_publ_author_name
'Akinchan, Narayan T.'
'Abram, Ulrich'

_publ_section_title
;
 Bis(4-hydroxy-3-methoxybenzaldehyde
 thiosemicarbazonato-<i>N</i>^1^,<i>S</i>)nickel(II) tetraethanol
 solvate
;
_journal_issue 5
_journal_name_full 'Acta Crystallographica Section C'
_journal_page_first 549
_journal_page_last 550
_journal_paper_doi 10.1107/S0108270100001657
_journal_volume 56
_journal_year 2000
_chemical_formula_iupac '[Ni(C9 H10 N3 O2 S)2 ] , 4C2 H6 O'
_chemical_formula_moiety 'C18 H20 N6 O4 S2 Ni, 4C2 H6 O'
_chemical_formula_sum 'C26 H44 N6 Ni O8 S2'
_chemical_formula_weight 691.50
_chemical_name_systematic
;
 Bis(vanillin thiosemicarbazonato)nickel(II) ethanol solvate
;
_space_group_IT_number 2
_symmetry_cell_setting triclinic
_symmetry_space_group_name_Hall '-P 1'
_symmetry_space_group_name_H-M 'P -1'
_audit_creation_method SHELXL-97
_cell_angle_alpha 73.190(10)
_cell_angle_beta 79.750(10)
_cell_angle_gamma 84.910(10)
_cell_formula_units_Z 1
_cell_length_a 6.8940(10)
_cell_length_b 10.6750(10)
_cell_length_c 11.878(2)
_cell_measurement_reflns_used 25
_cell_measurement_temperature 203(2)
_cell_measurement_theta_max 26.69
_cell_measurement_theta_min 18.22
_cell_volume 822.8(2)
_computing_cell_refinement 'SET4 in SDP  (Frenz, 1983)'
_computing_data_collection 'CAD-4 Software (Enraf-Nonius, 1989)'
_computing_data_reduction SDP
_computing_molecular_graphics 'ZORTEP (Zsolnai, 1997)'
_computing_publication_material SHELXL97
_computing_structure_refinement 'SHELXL97 (Sheldrick, 1997)'
_computing_structure_solution 'SHELXS97 (Sheldrick, 1997)'
_diffrn_ambient_temperature 203(2)
_diffrn_measured_fraction_theta_full .999
_diffrn_measured_fraction_theta_max .999
_diffrn_measurement_device_type 'Enraf Nonius CAD4 diffractometer'
_diffrn_measurement_method 'omega scans'
_diffrn_radiation_monochromator graphite
_diffrn_radiation_source 'fine-focus sealed tube'
_diffrn_radiation_type CuK\a
_diffrn_radiation_wavelength 1.54184
_diffrn_reflns_av_R_equivalents .0187
_diffrn_reflns_av_sigmaI/netI .0157
_diffrn_reflns_limit_h_max 8
_diffrn_reflns_limit_h_min -1
_diffrn_reflns_limit_k_max 12
_diffrn_reflns_limit_k_min -12
_diffrn_reflns_limit_l_max 13
_diffrn_reflns_limit_l_min -13
_diffrn_reflns_number 3560
_diffrn_reflns_theta_full 64.93
_diffrn_reflns_theta_max 64.93
_diffrn_reflns_theta_min 6.53
_diffrn_standards_decay_% 1.0
_diffrn_standards_interval_count 200
_diffrn_standards_interval_time 3600
_diffrn_standards_number 3
_exptl_absorpt_coefficient_mu 2.496
_exptl_absorpt_correction_T_max .536
_exptl_absorpt_correction_T_min .503
_exptl_absorpt_correction_type '\y scans'
_exptl_absorpt_process_details 'SDP (Frenz, 1983)'
_exptl_crystal_colour brown
_exptl_crystal_density_diffrn 1.396
_exptl_crystal_density_method 'not measured'
_exptl_crystal_description column
_exptl_crystal_F_000 366
_exptl_crystal_size_max .30
_exptl_crystal_size_mid .25
_exptl_crystal_size_min .25
_refine_diff_density_max .649
_refine_diff_density_min -.590
_refine_ls_extinction_coef .0154(19)
_refine_ls_extinction_method 'SHELXL97 (Sheldrick, 1997)'
_refine_ls_goodness_of_fit_ref 1.086
_refine_ls_hydrogen_treatment constr
_refine_ls_matrix_type full
_refine_ls_number_parameters 197
_refine_ls_number_reflns 2792
_refine_ls_number_restraints 0
_refine_ls_restrained_S_all 1.086
_refine_ls_R_factor_all .0531
_refine_ls_R_factor_gt .0521
_refine_ls_shift/su_max <0.001
_refine_ls_shift/su_mean .000
_refine_ls_structure_factor_coef Fsqd
_refine_ls_weighting_details 'w = 1/[\s^2^(Fo^2^)+(0.0940P)^2^+0.5715P] where P=(Fo^2^+2Fc^2^)/3'
_refine_ls_weighting_scheme calc
_refine_ls_wR_factor_ref .1515
_reflns_number_gt 2695
_reflns_number_total 2792
_reflns_threshold_expression >2\s(I)
_cod_data_source_file os1098.cif
_cod_data_source_block I
_cod_depositor_comments
;
The following automatic conversions were performed:

'_refine_ls_weighting_scheme' value 'calc w =
1/[\s^2^(Fo^2^)+(0.0940P)^2^+0.5715P] where P=(Fo^2^+2Fc^2^)/3' was
changed to 'calc'. New tag '_refine_ls_weighting_details' was
created. The value of the new tag was set to 'w =
1/[\s^2^(Fo^2^)+(0.0940P)^2^+0.5715P] where P=(Fo^2^+2Fc^2^)/3'.

Automatic conversion script
Id: cif_fix_values 3143 2015-03-26 13:38:13Z robertas 
;
_cod_original_sg_symbol_H-M ' P -1 '
_cod_database_code 2010927
_cod_database_fobs_code 2010927

loop_
_symmetry_equiv_pos_as_xyz
'x, y, z'
'-x, -y, -z'

loop_
_atom_site_label
_atom_site_fract_x
_atom_site_fract_y
_atom_site_fract_z
_atom_site_U_iso_or_equiv
_atom_site_adp_type
_atom_site_calc_flag
_atom_site_refinement_flags
_atom_site_occupancy
_atom_site_disorder_assembly
_atom_site_disorder_group
_atom_site_type_symbol
Ni .0000 .0000 .0000 .0358(3) Uani d S 1 . . Ni
S -.28664(9) .10377(6) -.00553(7) .0456(3) Uani d . 1 . . S
N1 -.3298(4) .3510(2) .0016(2) .0499(6) Uani d . 1 . . N
H1A -.2942 .4211 .0146 .060 Uiso calc R 1 . . H
H1B -.4418 .3513 -.0226 .060 Uiso calc R 1 . . H
N2 -.0440(3) .2462(2) .0556(2) .0408(5) Uani d . 1 . . N
N3 .0624(3) .1260(2) .07254(19) .0384(5) Uani d . 1 . . N
C1 -.2123(4) .2426(3) .0189(2) .0400(6) Uani d . 1 . . C
C2 .1939(4) .1084(3) .1424(2) .0410(6) Uani d . 1 . . C
H2 .2722 .0310 .1470 .049 Uiso calc R 1 . . H
C11 .2413(4) .1870(3) .2145(2) .0424(6) Uani d . 1 . . C
C12 .1361(5) .2972(3) .2372(3) .0566(8) Uani d . 1 . . C
H12 .0252 .3309 .2005 .068 Uiso calc R 1 . . H
C13 .1953(5) .3568(3) .3142(3) .0614(9) Uani d . 1 . . C
H13 .1221 .4301 .3301 .074 Uiso calc R 1 . . H
C14 .3580(5) .3114(3) .3675(3) .0514(7) Uani d . 1 . . C
C15 .4665(4) .2024(3) .3456(2) .0449(6) Uani d . 1 . . C
C16 .4074(4) .1404(3) .2710(2) .0436(6) Uani d . 1 . . C
H16 .4793 .0656 .2576 .052 Uiso calc R 1 . . H
C17 .7436(5) .0548(4) .3817(3) .0606(8) Uani d . 1 . . C
H17A .8509 .0374 .4278 .091 Uiso calc R 1 . . H
H17B .7972 .0741 .2976 .091 Uiso calc R 1 . . H
H17C .6634 -.0214 .4047 .091 Uiso calc R 1 . . H
O1 .6250(3) .1645(2) .4040(2) .0585(6) Uani d . 1 . . O
O2 .4162(3) .3694(2) .4439(2) .0629(6) Uani d . 1 . . O
H2A .3391 .4320 .4507 .094 Uiso calc R 1 . . H
O20 .2447(4) .5963(3) .4781(2) .0767(8) Uani d . 1 . . O
H20 .3438 .6349 .4786 .115 Uiso calc R 1 . . H
C21 .1401(9) .6738(5) .3870(6) .1128(19) Uani d . 1 . . C
H21A .2110 .6670 .3097 .135 Uiso calc R 1 . . H
H21B .0098 .6377 .3986 .135 Uiso calc R 1 . . H
C22 .1159(10) .8033(5) .3840(5) .1125(18) Uani d . 1 . . C
H22A .0448 .8498 .3197 .169 Uiso calc R 1 . . H
H22B .2441 .8404 .3711 .169 Uiso calc R 1 . . H
H22C .0416 .8114 .4592 .169 Uiso calc R 1 . . H
O30 .2661(3) .4154(2) .9294(2) .0552(5) Uani d . 1 . . O
H30 .1766 .3673 .9710 .083 Uiso calc R 1 . . H
C31 .2732(7) .4209(4) .8080(3) .0802(12) Uani d . 1 . . C
H31A .3771 .4797 .7598 .096 Uiso calc R 1 . . H
H31B .1475 .4592 .7835 .096 Uiso calc R 1 . . H
C32 .3105(8) .2937(5) .7814(4) .0883(13) Uani d . 1 . . C
H32A .3136 .3062 .6969 .132 Uiso calc R 1 . . H
H32B .2062 .2354 .8265 .132 Uiso calc R 1 . . H
H32C .4363 .2557 .8034 .132 Uiso calc R 1 . . H

loop_
_atom_site_aniso_label
_atom_site_aniso_U_11
_atom_site_aniso_U_22
_atom_site_aniso_U_33
_atom_site_aniso_U_12
_atom_site_aniso_U_13
_atom_site_aniso_U_23
Ni .0362(4) .0333(4) .0422(4) .0023(2) -.0098(3) -.0163(3)
S .0386(4) .0415(4) .0666(5) .0051(3) -.0156(3) -.0282(3)
N1 .0463(13) .0379(12) .0737(16) .0073(10) -.0243(12) -.0221(11)
N2 .0429(12) .0341(11) .0502(13) .0057(9) -.0151(10) -.0169(9)
N3 .0394(11) .0341(11) .0430(11) .0034(8) -.0094(9) -.0128(9)
C1 .0405(14) .0383(13) .0442(14) .0018(10) -.0094(11) -.0156(11)
C2 .0415(14) .0385(13) .0474(14) .0050(11) -.0122(11) -.0177(11)
C11 .0433(14) .0449(14) .0455(14) .0042(11) -.0134(11) -.0206(12)
C12 .0562(18) .0600(19) .071(2) .0170(15) -.0307(15) -.0391(16)
C13 .0616(19) .064(2) .079(2) .0217(16) -.0314(17) -.0466(18)
C14 .0552(17) .0591(18) .0506(16) .0022(14) -.0151(13) -.0290(14)
C15 .0416(14) .0541(16) .0427(14) .0027(12) -.0121(11) -.0174(12)
C16 .0429(14) .0450(14) .0462(14) .0048(11) -.0123(11) -.0168(12)
C17 .0528(18) .074(2) .0621(19) .0166(16) -.0220(15) -.0275(16)
O1 .0510(12) .0744(15) .0633(13) .0143(10) -.0273(10) -.0340(11)
O2 .0634(13) .0742(15) .0730(15) .0133(11) -.0290(11) -.0487(12)
O20 .0734(16) .0777(17) .0888(18) .0213(13) -.0353(14) -.0321(14)
C21 .107(4) .087(3) .157(5) .016(3) -.066(4) -.031(3)
C22 .144(5) .082(3) .119(4) -.009(3) -.045(4) -.024(3)
O30 .0544(12) .0465(11) .0676(13) -.0068(9) -.0144(10) -.0159(10)
C31 .110(3) .062(2) .065(2) -.002(2) -.027(2) -.0051(18)
C32 .106(3) .098(3) .061(2) .014(3) -.012(2) -.028(2)

loop_
_atom_type_symbol
_atom_type_description
_atom_type_scat_dispersion_real
_atom_type_scat_dispersion_imag
_atom_type_scat_source
C C .0181 .0091 'International Tables Vol C '
H H .0000 .0000 'International Tables Vol C '
N N .0311 .0180 'International Tables Vol C '
O O .0492 .0322 'International Tables Vol C '
S S .3331 .5567 'International Tables Vol C '
Ni Ni -3.0029 .5091 'International Tables Vol C '

loop_
_geom_angle_atom_site_label_1
_geom_angle_atom_site_label_2
_geom_angle_atom_site_label_3
_geom_angle_site_symmetry_1
_geom_angle_site_symmetry_3
_geom_angle
_geom_angle_publ_flag
N3 Ni N3 2 . 180.0 ?
N3 Ni S 2 2 85.42(7) ?
N3 Ni S . 2 94.58(7) ?
N3 Ni S 2 . 94.58(7) ?
N3 Ni S . . 85.42(7) y
S Ni S 2 . 180.0 ?
C1 S Ni . . 95.44(9) y
C1 N2 N3 . . 112.2(2) y
C2 N3 N2 . . 115.3(2) ?
C2 N3 Ni . . 125.24(18) ?
N2 N3 Ni . . 119.40(16) y
N2 C1 N1 . . 118.1(2) ?
N2 C1 S . . 122.6(2) y
N1 C1 S . . 119.4(2) ?
N3 C2 C11 . . 131.6(2) ?
C12 C11 C16 . . 118.0(2) ?
C12 C11 C2 . . 127.2(2) ?
C16 C11 C2 . . 114.7(2) ?
C13 C12 C11 . . 119.9(3) ?
C14 C13 C12 . . 121.5(3) ?
O2 C14 C13 . . 121.7(3) ?
O2 C14 C15 . . 118.5(3) ?
C13 C14 C15 . . 119.9(3) ?
O1 C15 C16 . . 125.4(3) ?
O1 C15 C14 . . 115.2(3) ?
C16 C15 C14 . . 119.4(3) ?
C15 C16 C11 . . 121.3(3) ?
C15 O1 C17 . . 117.0(2) ?
C22 C21 O20 . . 114.1(5) ?
O30 C31 C32 . . 114.8(3) ?

loop_
_geom_bond_atom_site_label_1
_geom_bond_atom_site_label_2
_geom_bond_site_symmetry_2
_geom_bond_distance
_geom_bond_publ_flag
Ni N3 2 1.908(2) ?
Ni N3 . 1.908(2) y
Ni S 2 2.1799(7) ?
Ni S . 2.1799(7) y
S C1 . 1.726(3) y
N1 C1 . 1.340(3) ?
N2 C1 . 1.317(3) y
N2 N3 . 1.401(3) y
N3 C2 . 1.301(3) y
C2 C11 . 1.452(4) y
C11 C12 . 1.394(4) ?
C11 C16 . 1.410(4) ?
C12 C13 . 1.387(4) ?
C13 C14 . 1.368(4) ?
C14 O2 . 1.367(3) ?
C14 C15 . 1.390(4) ?
C15 O1 . 1.367(3) ?
C15 C16 . 1.380(4) ?
C17 O1 . 1.429(4) ?
O20 C21 . 1.425(5) ?
C21 C22 . 1.369(7) ?
O30 C31 . 1.419(4) ?
C31 C32 . 1.472(6) ?

loop_
_geom_hbond_atom_site_label_D
_geom_hbond_atom_site_label_H
_geom_hbond_atom_site_label_A
_geom_hbond_site_symmetry_A
_geom_hbond_distance_DH
_geom_hbond_distance_HA
_geom_hbond_distance_DA
_geom_hbond_angle_DHA
N1 H1A O30 2_566 .87 2.07 2.930(3) 167.7
O20 H20 O2 2_666 .83 2.02 2.753(3) 146.3
O2 H2A O20 . .83 1.91 2.705(3) 159.5
N1 H1B O30 1_454 .87 2.19 3.023(3) 160.8
O30 H30 N2 1_556 .83 2.01 2.838(3) 173.9
O30 H30 N3 1_556 .83 2.63 3.360(3) 146.9
